data_7001324
loop_
_publ_author_name
'Gurnani, Chitra'
'Jura, Marek'
'Levason, William'
'Ratnani, Raju'
'Reid, Gillian'
'Webster, Michael'

_publ_section_title
;
 Preparation and structures of tellurium(iv) halide complexes with
 thioether coordination
;
_journal_issue 21
_journal_name_full 'Dalton Transactions'
_journal_page_first 4122
_journal_page_last 4128
_journal_paper_doi 10.1039/b902771h
_journal_year 2009
_chemical_formula_moiety 'C4 H12 Br8 S2 Te2'
_chemical_formula_sum 'C4 H12 Br8 S2 Te2'
_chemical_formula_weight 1018.74
_chemical_name_systematic
;
bis(tribromo(\m~2~-bromo)(dimethylsulfide-S)tellurium(IV))
;
_space_group_IT_number 2
_space_group_name_Hall '-P 1'
_symmetry_cell_setting triclinic
_symmetry_space_group_name_Hall '-P 1'
_symmetry_space_group_name_H-M 'P -1'
_atom_sites_solution_hydrogens geom
_atom_sites_solution_primary direct
_atom_sites_solution_secondary difmap
_audit_creation_date 2009-01-29
_audit_creation_method 'SHELXL-97 + hand edit'
_cell_angle_alpha 73.688(10)
_cell_angle_beta 84.565(15)
_cell_angle_gamma 66.683(10)
_cell_formula_units_Z 1
_cell_length_a 7.5448(15)
_cell_length_b 8.6401(15)
_cell_length_c 8.9222(15)
_cell_measurement_reflns_used 6120
_cell_measurement_temperature 120(2)
_cell_measurement_theta_max 27.48
_cell_measurement_theta_min 2.91
_cell_volume 512.53(17)
_computing_structure_refinement 'SHELXL-97 (Sheldrick, 1997)'
_computing_structure_solution 'SHELXS-97 (Sheldrick, 1997)'
_diffrn_ambient_temperature 120(2)
_diffrn_measured_fraction_theta_full 0.970
_diffrn_measured_fraction_theta_max 0.970
_diffrn_measurement_device_type 'Bruker-Nonius 95mm CCD camera on \k-goniostat'
_diffrn_measurement_method '\f & \w scans'
_diffrn_radiation_monochromator '10cm confocal mirrors'
_diffrn_radiation_source 'Bruker-Nonius FR591 rotating anode'
_diffrn_radiation_type MoK\a
_diffrn_radiation_wavelength 0.71073
_diffrn_reflns_av_R_equivalents 0.0727
_diffrn_reflns_av_sigmaI/netI 0.0775
_diffrn_reflns_limit_h_max 9
_diffrn_reflns_limit_h_min -9
_diffrn_reflns_limit_k_max 11
_diffrn_reflns_limit_k_min -11
_diffrn_reflns_limit_l_max 10
_diffrn_reflns_limit_l_min -11
_diffrn_reflns_number 7711
_diffrn_reflns_theta_full 27.78
_diffrn_reflns_theta_max 27.78
_diffrn_reflns_theta_min 2.94
_diffrn_standards_number 0
_exptl_absorpt_coefficient_mu 18.621
_exptl_absorpt_correction_T_max 1.0000
_exptl_absorpt_correction_T_min 0.3459
_exptl_absorpt_correction_type multi-scan
_exptl_absorpt_process_details 'G.M. Sheldrick, (2007). SADABS. Version 2007/2. Bruker AXS Inc.'
_exptl_crystal_colour yellow
_exptl_crystal_density_diffrn 3.301
_exptl_crystal_density_method 'not measured'
_exptl_crystal_description block
_exptl_crystal_F_000 452
_exptl_crystal_size_max 0.07
_exptl_crystal_size_mid 0.04
_exptl_crystal_size_min 0.02
_refine_diff_density_max 1.991
_refine_diff_density_min -2.307
_refine_diff_density_rms 0.500
_refine_ls_extinction_method none
_refine_ls_goodness_of_fit_ref 1.055
_refine_ls_hydrogen_treatment constr
_refine_ls_matrix_type full
_refine_ls_number_parameters 75
_refine_ls_number_reflns 2343
_refine_ls_number_restraints 0
_refine_ls_restrained_S_all 1.055
_refine_ls_R_factor_all 0.1041
_refine_ls_R_factor_gt 0.0716
_refine_ls_shift/su_max 0.000
_refine_ls_shift/su_mean 0.000
_refine_ls_structure_factor_coef Fsqd
_refine_ls_weighting_details 'w=1/[\s^2^(Fo^2^)+(0.0923P)^2^+23.9982P] where P=(Fo^2^+2Fc^2^)/3'
_refine_ls_weighting_scheme calc
_refine_ls_wR_factor_gt 0.1749
_refine_ls_wR_factor_ref 0.2011
_reflns_number_gt 1827
_reflns_number_total 2343
_reflns_threshold_expression I>2sigma(I)
_cod_data_source_file b902771h.txt
_cod_data_source_block 09mj04
_cod_original_cell_volume 512.53(16)
_cod_database_code 7001324

loop_
_symmetry_equiv_pos_as_xyz
'x, y, z'
'-x, -y, -z'

loop_
_atom_site_label
_atom_site_type_symbol
_atom_site_fract_x
_atom_site_fract_y
_atom_site_fract_z
_atom_site_U_iso_or_equiv
_atom_site_adp_type
_atom_site_occupancy
_atom_site_symmetry_multiplicity
_atom_site_calc_flag
_atom_site_refinement_flags
_atom_site_disorder_assembly
_atom_site_disorder_group
Te1 Te 0.16462(13) 0.27947(13) 0.68996(11) 0.0168(3) Uani 1 1 d . . .
Br1 Br 0.1252(2) 0.2341(2) 0.98317(19) 0.0279(4) Uani 1 1 d . . .
Br2 Br 0.4749(2) 0.0137(2) 0.70958(19) 0.0229(4) Uani 1 1 d . . .
Br3 Br -0.0357(2) 0.0997(2) 0.6789(2) 0.0261(4) Uani 1 1 d . . .
Br4 Br 0.1802(2) 0.3836(2) 0.34658(18) 0.0218(4) Uani 1 1 d . . .
S1 S 0.4394(5) 0.4221(5) 0.7023(4) 0.0201(8) Uani 1 1 d . . .
C1 C 0.296(3) 0.642(2) 0.720(2) 0.034(4) Uani 1 1 d . . .
H1A H 0.1970 0.6384 0.7987 0.051 Uiso 1 1 calc R . .
H1B H 0.2344 0.7172 0.6192 0.051 Uiso 1 1 calc R . .
H1C H 0.3804 0.6899 0.7522 0.051 Uiso 1 1 calc R . .
C2 C 0.549(3) 0.321(2) 0.894(2) 0.033(4) Uani 1 1 d . . .
H2A H 0.6437 0.3684 0.9053 0.049 Uiso 1 1 calc R . .
H2B H 0.6138 0.1942 0.9083 0.049 Uiso 1 1 calc R . .
H2C H 0.4493 0.3442 0.9727 0.049 Uiso 1 1 calc R . .

loop_
_atom_site_aniso_label
_atom_site_aniso_U_11
_atom_site_aniso_U_22
_atom_site_aniso_U_33
_atom_site_aniso_U_23
_atom_site_aniso_U_13
_atom_site_aniso_U_12
Te1 0.0161(5) 0.0146(5) 0.0185(5) -0.0033(4) -0.0009(3) -0.0053(4)
Br1 0.0256(8) 0.0345(10) 0.0213(8) -0.0060(7) 0.0009(6) -0.0103(7)
Br2 0.0188(7) 0.0169(8) 0.0286(8) -0.0055(6) -0.0027(6) -0.0022(6)
Br3 0.0250(8) 0.0240(9) 0.0332(9) -0.0063(7) -0.0003(6) -0.0140(7)
Br4 0.0190(7) 0.0213(8) 0.0235(8) -0.0067(6) 0.0022(6) -0.0059(6)
S1 0.0198(17) 0.020(2) 0.0214(18) -0.0052(15) -0.0015(14) -0.0079(15)
C1 0.038(10) 0.021(9) 0.043(11) 0.000(8) 0.002(8) -0.018(8)
C2 0.029(9) 0.027(10) 0.033(10) -0.007(8) -0.004(7) -0.001(8)

loop_
_atom_type_symbol
_atom_type_description
_atom_type_scat_dispersion_real
_atom_type_scat_dispersion_imag
_atom_type_scat_source
C C 0.0033 0.0016 'International Tables Vol C Tables 4.2.6.8 and 6.1.1.4'
H H 0.0000 0.0000 'International Tables Vol C Tables 4.2.6.8 and 6.1.1.4'
S S 0.1246 0.1234 'International Tables Vol C Tables 4.2.6.8 and 6.1.1.4'
Br Br -0.2901 2.4595 'International Tables Vol C Tables 4.2.6.8 and 6.1.1.4'
Te Te -0.5308 1.6751 'International Tables Vol C Tables 4.2.6.8 and 6.1.1.4'

loop_
_geom_angle_atom_site_label_1
_geom_angle_atom_site_label_2
_geom_angle_atom_site_label_3
_geom_angle
_geom_angle_site_symmetry_1
_geom_angle_site_symmetry_3
_geom_angle_publ_flag
Br2 Te1 Br1 95.02(6) . . ?
Br2 Te1 Br3 90.99(6) . . ?
Br1 Te1 Br3 92.48(6) . . ?
Br2 Te1 S1 79.11(9) . . ?
Br1 Te1 S1 89.00(9) . . ?
Br3 Te1 S1 170.08(10) . . ?
Br2 Te1 Br4 91.98(6) . . ?
Br1 Te1 Br4 172.11(6) . . ?
Br3 Te1 Br4 91.01(6) . . ?
S1 Te1 Br4 88.77(9) . . ?
Br2 Te1 Br4 174.29(6) . 2_566 ?
Br1 Te1 Br4 87.14(6) . 2_566 ?
Br3 Te1 Br4 94.19(6) . 2_566 ?
S1 Te1 Br4 95.68(9) . 2_566 ?
Br4 Te1 Br4 85.55(5) . 2_566 ?
Te1 Br4 Te1 94.45(5) . 2_566 ?
C2 S1 C1 100.2(9) . . ?
C2 S1 Te1 106.2(7) . . ?
C1 S1 Te1 104.6(6) . . ?
S1 C1 H1A 109.5 . . ?
S1 C1 H1B 109.5 . . ?
H1A C1 H1B 109.5 . . ?
S1 C1 H1C 109.5 . . ?
H1A C1 H1C 109.5 . . ?
H1B C1 H1C 109.5 . . ?
S1 C2 H2A 109.5 . . ?
S1 C2 H2B 109.5 . . ?
H2A C2 H2B 109.5 . . ?
S1 C2 H2C 109.5 . . ?
H2A C2 H2C 109.5 . . ?
H2B C2 H2C 109.5 . . ?

loop_
_geom_bond_atom_site_label_1
_geom_bond_atom_site_label_2
_geom_bond_distance
_geom_bond_site_symmetry_2
_geom_bond_publ_flag
Te1 Br2 2.5259(18) . ?
Te1 Br1 2.5406(19) . ?
Te1 Br3 2.5845(18) . ?
Te1 S1 2.823(4) . ?
Te1 Br4 2.9457(19) . ?
Te1 Br4 2.9968(19) 2_566 ?
Br4 Te1 2.9968(19) 2_566 ?
S1 C2 1.797(18) . ?
S1 C1 1.823(19) . ?
C1 H1A 0.9800 . ?
C1 H1B 0.9800 . ?
C1 H1C 0.9800 . ?
C2 H2A 0.9800 . ?
C2 H2B 0.9800 . ?
C2 H2C 0.9800 . ?
